data_1571923
loop_
_publ_author_name
'Simms, Megan E.'
'Li, Zhiyao'
'Sibley, Megan M.'
'Ivanov, Alexander S.'
'Lara, Caroline M.'
'Johnstone, Timothy C.'
'Kertesz, Vilmos'
'Fears, Amanda'
'White, Frankie D.'
'Thorek, Daniel L. J.'
'Thiele, Nikki A.'

_publ_section_title
;
 PYTA: a universal chelator for advancing the theranostic palette of
 nuclear medicine.
;
_journal_issue 29
_journal_name_full 'Chemical science'
_journal_page_first 11279
_journal_page_last 11286
_journal_paper_doi 10.1039/d3sc06854d
_journal_volume 15
_journal_year 2024
_chemical_formula_moiety 'C26 H32 In N6 O8, Cl O4'
_chemical_formula_sum 'C26 H32 Cl In N6 O12'
_chemical_formula_weight 770.84
_space_group_crystal_system trigonal
_space_group_IT_number 167
_space_group_name_Hall '-R 3 2"c'
_space_group_name_H-M_alt 'R -3 c :H'
_atom_sites_solution_hydrogens mixed
_atom_sites_solution_primary dual
_audit_block_doi 10.5517/ccdc.csd.cc2h3nmx
_audit_creation_date 2023-09-21
_audit_creation_method
;
Olex2 1.5
(compiled 2023.08.24 svn.re1ec1418 for OlexSys, GUI svn.r6817)
;
_audit_update_record
;
2023-09-25 deposited with the CCDC.	2024-06-06 downloaded from the CCDC.
;
_cell_angle_alpha 90
_cell_angle_beta 90
_cell_angle_gamma 120
_cell_formula_units_Z 18
_cell_length_a 30.4838(4)
_cell_length_b 30.4838(4)
_cell_length_c 17.4815(3)
_cell_measurement_reflns_used 9934
_cell_measurement_temperature 301.20
_cell_measurement_theta_max 32.67
_cell_measurement_theta_min 2.80
_cell_volume 14068.5(4)
_computing_cell_refinement 'SAINT V8.40B (?, 2016)'
_computing_data_reduction 'SAINT V8.40B (?, 2016)'
_computing_molecular_graphics 'Olex2 1.5 (Dolomanov et al., 2009)'
_computing_publication_material 'Olex2 1.5 (Dolomanov et al., 2009)'
_computing_structure_refinement 'SHELXL 2018/3 (Sheldrick, 2015)'
_computing_structure_solution 'SHELXT 2018/2 (Sheldrick, 2018)'
_diffrn_ambient_temperature 301.20
_diffrn_measured_fraction_theta_full 0.971
_diffrn_measured_fraction_theta_max 0.985
_diffrn_measurement_device_type 'Bruker APEX-II CCD'
_diffrn_measurement_method '\f and \w scans'
_diffrn_radiation_monochromator graphite
_diffrn_radiation_type MoK\a
_diffrn_radiation_wavelength 0.71073
_diffrn_reflns_av_R_equivalents 0.0546
_diffrn_reflns_av_unetI/netI 0.0226
_diffrn_reflns_Laue_measured_fraction_full 0.971
_diffrn_reflns_Laue_measured_fraction_max 0.985
_diffrn_reflns_limit_h_max 45
_diffrn_reflns_limit_h_min -39
_diffrn_reflns_limit_k_max 44
_diffrn_reflns_limit_k_min -45
_diffrn_reflns_limit_l_max 22
_diffrn_reflns_limit_l_min -26
_diffrn_reflns_number 69162
_diffrn_reflns_point_group_measured_fraction_full 0.971
_diffrn_reflns_point_group_measured_fraction_max 0.985
_diffrn_reflns_theta_full 25.242
_diffrn_reflns_theta_max 32.031
_diffrn_reflns_theta_min 3.560
_diffrn_source_current 1.4
_diffrn_source_power 0.07
_diffrn_source_voltage 50.0
_diffrn_standards_number 0
_exptl_absorpt_coefficient_mu 0.913
_exptl_absorpt_correction_T_max 0.7470
_exptl_absorpt_correction_T_min 0.6553
_exptl_absorpt_correction_type multi-scan
_exptl_absorpt_process_details
;
SADABS-2016/2 (Bruker,2016/2) was used for absorption correction.
wR2(int) was 0.1132 before and 0.0556 after correction.
The Ratio of minimum to maximum transmission is 0.8772.
The \l/2 correction factor is Not present.
;
_exptl_crystal_colour colourless
_exptl_crystal_density_diffrn 1.638
_exptl_crystal_description plate
_exptl_crystal_F_000 7056
_exptl_crystal_size_max 0.255
_exptl_crystal_size_mid 0.233
_exptl_crystal_size_min 0.226
_refine_diff_density_max 0.443
_refine_diff_density_min -0.271
_refine_diff_density_rms 0.054
_refine_ls_extinction_method none
_refine_ls_goodness_of_fit_ref 1.039
_refine_ls_hydrogen_treatment mixed
_refine_ls_matrix_type full
_refine_ls_number_parameters 235
_refine_ls_number_reflns 5379
_refine_ls_number_restraints 61
_refine_ls_restrained_S_all 1.051
_refine_ls_R_factor_all 0.0315
_refine_ls_R_factor_gt 0.0251
_refine_ls_shift/su_max 0.004
_refine_ls_shift/su_mean 0.000
_refine_ls_structure_factor_coef Fsqd
_refine_ls_weighting_details 'w=1/[\s^2^(Fo^2^)+(0.0297P)^2^+15.8297P] where P=(Fo^2^+2Fc^2^)/3'
_refine_ls_weighting_scheme calc
_refine_ls_wR_factor_gt 0.0617
_refine_ls_wR_factor_ref 0.0655
_reflns_Friedel_coverage 0.000
_reflns_number_gt 4674
_reflns_number_total 5379
_reflns_threshold_expression 'I > 2\s(I)'
_cod_data_source_file d3sc06854d2.cif
_cod_data_source_block tcj59
_cod_depositor_comments 'Adding full bibliography for 1571923--1571925.cif.'
_cod_original_sg_symbol_H-M 'R -3 c'
_cod_database_code 1571923
_shelx_shelxl_version_number 2018/3
_shelx_space_group_comment
;
The symmetry employed for this shelxl refinement is uniquely defined
by the following loop, which should always be used as a source of
symmetry information in preference to the above space-group names.
They are only intended as comments.
;
_olex2_refinement_description
;
1. Fixed Uiso
 At 1.2 times of:
  All C(H) groups, All C(H,H) groups
 At 1.5 times of:
  All O(H) groups
2. Restrained distances
 Cl1-O5 = Cl1-O6 = Cl1-O7 = Cl1-O8
 1.38248 with sigma of 0.02
 O5-O6 = O5-O7 = O5-O8 = O6-O7 = O6-O8 = O7-O8
 2.25759 with sigma of 0.02
 H3-O3
 0.82 with sigma of 0.02
3. Uiso/Uaniso restraints and constraints
Cl1 \\sim O5 \\sim O6 \\sim O7 \\sim O8: within 2A with sigma of 0.04 and sigma
for terminal atoms of 0.08 within 2A
4. Rigid body (RIGU) restrains
 Cl1, O5, O6, O7, O8
 with sigma for 1-2 distances of 0.004 and sigma for 1-3 distances of 0.004
5. Others
 1(DFIX)=FVAR(1)
 1(DFIX)=1.633*FVAR(2)
 Fixed Sof: Cl1(0.5) O5(0.5) O6(0.5) O7(0.5) O8(0.5)
6.a Secondary CH2 refined with riding coordinates:
 C4(H4A,H4B), C10(H10A,H10B), C11(H11A,H11B), C13(H13A,H13B), C3(H3A,H3B),
 C2(H2A,H2B)
6.b Aromatic/amide H refined with riding coordinates:
 C8(H8), C7(H7), C6(H6)
;
_smtbx_masks_void_probe_radius 1.2
_smtbx_masks_void_truncation_radius 1.2
_olex2_submission_special_instructions 'No special instructions were received'

loop_
_space_group_symop_operation_xyz
'x, y, z'
'-y, x-y, z'
'-x+y, -x, z'
'x-y, -y, -z+1/2'
'-x, -x+y, -z+1/2'
'y, x, -z+1/2'
'x+2/3, y+1/3, z+1/3'
'-y+2/3, x-y+1/3, z+1/3'
'-x+y+2/3, -x+1/3, z+1/3'
'x-y+2/3, -y+1/3, -z+5/6'
'-x+2/3, -x+y+1/3, -z+5/6'
'y+2/3, x+1/3, -z+5/6'
'x+1/3, y+2/3, z+2/3'
'-y+1/3, x-y+2/3, z+2/3'
'-x+y+1/3, -x+2/3, z+2/3'
'x-y+1/3, -y+2/3, -z+7/6'
'-x+1/3, -x+y+2/3, -z+7/6'
'y+1/3, x+2/3, -z+7/6'
'-x, -y, -z'
'y, -x+y, -z'
'x-y, x, -z'
'-x+y, y, z-1/2'
'x, x-y, z-1/2'
'-y, -x, z-1/2'
'-x+2/3, -y+1/3, -z+1/3'
'y+2/3, -x+y+1/3, -z+1/3'
'x-y+2/3, x+1/3, -z+1/3'
'-x+y+2/3, y+1/3, z-1/6'
'x+2/3, x-y+1/3, z-1/6'
'-y+2/3, -x+1/3, z-1/6'
'-x+1/3, -y+2/3, -z+2/3'
'y+1/3, -x+y+2/3, -z+2/3'
'x-y+1/3, x+2/3, -z+2/3'
'-x+y+1/3, y+2/3, z+1/6'
'x+1/3, x-y+2/3, z+1/6'
'-y+1/3, -x+2/3, z+1/6'

loop_
_atom_site_label
_atom_site_type_symbol
_atom_site_fract_x
_atom_site_fract_y
_atom_site_fract_z
_atom_site_U_iso_or_equiv
_atom_site_adp_type
_atom_site_occupancy
_atom_site_site_symmetry_order
_atom_site_calc_flag
_atom_site_refinement_flags_posn
_atom_site_refinement_flags_adp
_atom_site_refinement_flags_occupancy
_atom_site_disorder_assembly
_atom_site_disorder_group
In1 In 0.47766(2) 0.333333 0.583333 0.02290(4) Uani 1 2 d S T P . .
O1 O 0.54081(4) 0.36941(4) 0.50765(5) 0.02770(19) Uani 1 1 d . . . . .
N2 N 0.46829(4) 0.40421(4) 0.56442(7) 0.0281(2) Uani 1 1 d . . . . .
C1 C 0.53622(5) 0.38925(5) 0.44628(8) 0.0277(2) Uani 1 1 d . . . . .
N1 N 0.44100(4) 0.33432(4) 0.46013(6) 0.0257(2) Uani 1 1 d . . . . .
C4 C 0.40321(5) 0.35003(6) 0.47604(8) 0.0301(3) Uani 1 1 d . . . . .
H4A H 0.374466 0.323269 0.503006 0.036 Uiso 1 1 calc R U . . .
H4B H 0.391176 0.356582 0.428410 0.036 Uiso 1 1 calc R U . . .
C10 C 0.54709(6) 0.45612(6) 0.63186(9) 0.0365(3) Uani 1 1 d . . . . .
H10A H 0.571758 0.467795 0.590756 0.044 Uiso 1 1 calc R U . . .
H10B H 0.559401 0.482404 0.670611 0.044 Uiso 1 1 calc R U . . .
O2 O 0.57253(4) 0.42172(5) 0.40969(7) 0.0452(3) Uani 1 1 d . . . . .
N3 N 0.54292(4) 0.40997(5) 0.66527(7) 0.0288(2) Uani 1 1 d . . . . .
C11 C 0.59117(6) 0.40987(6) 0.66144(9) 0.0356(3) Uani 1 1 d . . . . .
H11A H 0.600058 0.410725 0.607970 0.043 Uiso 1 1 calc R U . . .
H11B H 0.585586 0.378004 0.682344 0.043 Uiso 1 1 calc R U . . .
C13 C 0.52336(6) 0.40277(6) 0.74455(8) 0.0346(3) Uani 1 1 d . . . . .
H13A H 0.540009 0.435046 0.771056 0.042 Uiso 1 1 calc R U . . .
H13B H 0.531480 0.379860 0.771301 0.042 Uiso 1 1 calc R U . . .
C3 C 0.41834(6) 0.28517(6) 0.42005(8) 0.0325(3) Uani 1 1 d . . . . .
H3A H 0.411370 0.289571 0.367329 0.039 Uiso 1 1 calc R U . . .
H3B H 0.386510 0.261500 0.444250 0.039 Uiso 1 1 calc R U . . .
C9 C 0.49754(6) 0.44818(5) 0.60105(8) 0.0315(3) Uani 1 1 d . . . . .
C8 C 0.48369(7) 0.48508(6) 0.60449(10) 0.0398(3) Uani 1 1 d . . . . .
H8 H 0.503467 0.515057 0.631144 0.048 Uiso 1 1 calc R U . . .
C12 C 0.63629(6) 0.45243(7) 0.70231(10) 0.0395(3) Uani 1 1 d . . . . .
O4 O 0.63664(6) 0.48680(6) 0.73576(10) 0.0628(4) Uani 1 1 d . . . . .
C2 C 0.48389(5) 0.37342(6) 0.41442(7) 0.0294(3) Uani 1 1 d . . . . .
H2A H 0.480257 0.403202 0.410894 0.035 Uiso 1 1 calc R U . . .
H2B H 0.481643 0.360555 0.362957 0.035 Uiso 1 1 calc R U . . .
C5 C 0.42780(5) 0.39733(5) 0.52421(8) 0.0293(3) Uani 1 1 d . . . . .
O3 O 0.67525(5) 0.44593(7) 0.69566(12) 0.0747(6) Uani 1 1 d D . . . .
H3 H 0.7015(9) 0.4697(10) 0.715(2) 0.112 Uiso 1 1 d D U . . .
C7 C 0.43999(7) 0.47656(7) 0.56762(10) 0.0431(4) Uani 1 1 d . . . . .
H7 H 0.429228 0.500134 0.571592 0.052 Uiso 1 1 calc R U . . .
C6 C 0.41234(6) 0.43314(7) 0.52495(9) 0.0383(3) Uani 1 1 d . . . . .
H6 H 0.384056 0.427987 0.497377 0.046 Uiso 1 1 calc R U . . .
Cl1 Cl 0.60667(4) 0.60120(4) 0.73594(5) 0.0427(2) Uani 0.5 1 d D U P A -1
O5 O 0.5584(4) 0.5645(4) 0.7564(9) 0.148(3) Uani 0.5 1 d D U P A -1
O6 O 0.6409(4) 0.6020(5) 0.7843(6) 0.141(4) Uani 0.5 1 d D U P A -1
O7 O 0.61883(15) 0.58554(14) 0.66594(19) 0.0717(9) Uani 0.5 1 d D U P A -1
O8 O 0.6147(5) 0.6492(3) 0.7147(4) 0.094(2) Uani 0.5 1 d D U P A -1

loop_
_atom_site_aniso_label
_atom_site_aniso_U_11
_atom_site_aniso_U_22
_atom_site_aniso_U_33
_atom_site_aniso_U_23
_atom_site_aniso_U_13
_atom_site_aniso_U_12
In1 0.02434(5) 0.02579(7) 0.01905(6) 0.00137(4) 0.00068(2) 0.01290(3)
O1 0.0246(4) 0.0347(5) 0.0222(4) 0.0028(3) 0.0004(3) 0.0136(4)
N2 0.0312(5) 0.0300(5) 0.0257(5) 0.0006(4) -0.0008(4) 0.0173(5)
C1 0.0261(6) 0.0308(6) 0.0246(6) 0.0017(5) 0.0007(4) 0.0131(5)
N1 0.0233(5) 0.0300(5) 0.0227(5) 0.0003(4) -0.0011(4) 0.0125(4)
C4 0.0252(6) 0.0384(7) 0.0283(6) 0.0027(5) -0.0021(5) 0.0172(5)
C10 0.0372(7) 0.0279(7) 0.0381(7) -0.0026(6) -0.0064(6) 0.0114(6)
O2 0.0279(5) 0.0526(7) 0.0426(6) 0.0208(5) 0.0023(5) 0.0108(5)
N3 0.0273(5) 0.0320(6) 0.0254(5) -0.0032(4) -0.0028(4) 0.0135(5)
C11 0.0275(6) 0.0400(8) 0.0365(7) -0.0107(6) -0.0056(5) 0.0148(6)
C13 0.0366(7) 0.0403(8) 0.0235(6) -0.0066(5) -0.0043(5) 0.0166(6)
C3 0.0345(7) 0.0350(7) 0.0254(6) -0.0053(5) -0.0080(5) 0.0155(6)
C9 0.0388(7) 0.0291(6) 0.0266(6) 0.0002(5) 0.0004(5) 0.0170(6)
C8 0.0551(10) 0.0322(7) 0.0367(7) 0.0005(6) 0.0047(7) 0.0251(7)
C12 0.0305(7) 0.0448(9) 0.0371(8) -0.0100(6) -0.0053(6) 0.0143(6)
O4 0.0469(7) 0.0647(9) 0.0749(10) -0.0374(8) -0.0189(7) 0.0265(7)
C2 0.0273(6) 0.0375(7) 0.0213(5) 0.0063(5) 0.0016(4) 0.0146(5)
C5 0.0290(6) 0.0357(7) 0.0267(6) 0.0059(5) 0.0035(5) 0.0188(6)
O3 0.0334(7) 0.0810(11) 0.1090(14) -0.0529(10) -0.0237(8) 0.0281(8)
C7 0.0588(10) 0.0435(9) 0.0419(8) 0.0081(7) 0.0113(7) 0.0367(8)
C6 0.0396(8) 0.0482(9) 0.0385(8) 0.0094(7) 0.0062(6) 0.0304(7)
Cl1 0.0421(4) 0.0415(4) 0.0372(7) 0.0021(4) -0.0018(4) 0.0153(3)
O5 0.089(4) 0.090(5) 0.194(7) -0.006(6) 0.089(4) -0.008(3)
O6 0.128(7) 0.234(12) 0.101(5) 0.059(6) -0.006(5) 0.120(8)
O7 0.093(2) 0.075(2) 0.0482(17) -0.0074(15) -0.0013(16) 0.043(2)
O8 0.157(6) 0.044(2) 0.057(3) 0.0113(19) 0.014(3) 0.031(3)

loop_
_atom_type_symbol
_atom_type_description
_atom_type_scat_dispersion_real
_atom_type_scat_dispersion_imag
_atom_type_scat_source
C C 0.0033 0.0016 'International Tables Vol C Tables 4.2.6.8 and 6.1.1.4'
H H 0.0000 0.0000 'International Tables Vol C Tables 4.2.6.8 and 6.1.1.4'
Cl Cl 0.1484 0.1585 'International Tables Vol C Tables 4.2.6.8 and 6.1.1.4'
In In -0.7276 1.3100 'International Tables Vol C Tables 4.2.6.8 and 6.1.1.4'
N N 0.0061 0.0033 'International Tables Vol C Tables 4.2.6.8 and 6.1.1.4'
O O 0.0106 0.0060 'International Tables Vol C Tables 4.2.6.8 and 6.1.1.4'

loop_
_citation_id
_citation_doi
_citation_year
1 10.1016/j.poly.2023.116730 2024

loop_
_geom_angle_atom_site_label_1
_geom_angle_atom_site_label_2
_geom_angle_atom_site_label_3
_geom_angle
_geom_angle_site_symmetry_1
_geom_angle_site_symmetry_3
_geom_angle_publ_flag
O1 In1 O1 99.69(5) . 16 ?
O1 In1 N2 86.09(4) 16 16 ?
O1 In1 N2 145.19(4) 16 . ?
O1 In1 N2 145.19(4) . 16 ?
O1 In1 N2 86.08(4) . . ?
O1 In1 N1 75.31(4) . . ?
O1 In1 N1 75.31(4) 16 16 ?
O1 In1 N1 148.64(4) . 16 ?
O1 In1 N1 148.63(4) 16 . ?
O1 In1 N3 77.96(4) 16 16 ?
O1 In1 N3 78.63(4) . 16 ?
O1 In1 N3 78.63(4) 16 . ?
O1 In1 N3 77.97(4) . . ?
N2 In1 N2 108.58(6) 16 . ?
N2 In1 N1 66.10(4) . . ?
N2 In1 N1 82.07(4) . 16 ?
N2 In1 N1 82.06(4) 16 . ?
N2 In1 N1 66.10(4) 16 16 ?
N2 In1 N3 136.52(4) . 16 ?
N2 In1 N3 69.00(4) 16 16 ?
N2 In1 N3 136.52(4) 16 . ?
N2 In1 N3 69.00(4) . . ?
N1 In1 N1 124.53(5) . 16 ?
N1 In1 N3 70.68(4) . 16 ?
N1 In1 N3 128.57(4) 16 16 ?
N1 In1 N3 128.58(4) . . ?
N1 In1 N3 70.68(4) 16 . ?
N3 In1 N3 143.34(5) 16 . ?
C1 O1 In1 118.84(9) . . ?
C9 N2 In1 121.82(9) . . ?
C5 N2 In1 117.19(9) . . ?
C5 N2 C9 120.30(12) . . ?
O1 C1 C2 120.28(12) . . ?
O2 C1 O1 123.43(13) . . ?
O2 C1 C2 116.28(12) . . ?
C4 N1 In1 105.93(8) . . ?
C4 N1 C2 110.89(11) . . ?
C3 N1 In1 113.11(8) . . ?
C3 N1 C4 111.92(11) . . ?
C3 N1 C2 109.65(11) . . ?
C2 N1 In1 105.09(7) . . ?
N1 C4 H4A 110.0 . . ?
N1 C4 H4B 110.0 . . ?
N1 C4 C5 108.66(11) . . ?
H4A C4 H4B 108.3 . . ?
C5 C4 H4A 110.0 . . ?
C5 C4 H4B 110.0 . . ?
H10A C10 H10B 107.8 . . ?
N3 C10 H10A 109.0 . . ?
N3 C10 H10B 109.0 . . ?
N3 C10 C9 112.90(12) . . ?
C9 C10 H10A 109.0 . . ?
C9 C10 H10B 109.0 . . ?
C10 N3 In1 107.52(8) . . ?
C10 N3 C11 112.05(12) . . ?
C10 N3 C13 110.46(12) . . ?
C11 N3 In1 106.73(8) . . ?
C11 N3 C13 111.75(12) . . ?
C13 N3 In1 108.09(8) . . ?
N3 C11 H11A 108.0 . . ?
N3 C11 H11B 108.0 . . ?
N3 C11 C12 117.13(13) . . ?
H11A C11 H11B 107.3 . . ?
C12 C11 H11A 108.0 . . ?
C12 C11 H11B 108.0 . . ?
N3 C13 H13A 109.2 . . ?
N3 C13 H13B 109.2 . . ?
N3 C13 C3 112.02(11) . 16 ?
H13A C13 H13B 107.9 . . ?
C3 C13 H13A 109.2 16 . ?
C3 C13 H13B 109.2 16 . ?
N1 C3 C13 110.54(11) . 16 ?
N1 C3 H3A 109.5 . . ?
N1 C3 H3B 109.5 . . ?
C13 C3 H3A 109.5 16 . ?
C13 C3 H3B 109.5 16 . ?
H3A C3 H3B 108.1 . . ?
N2 C9 C10 116.28(13) . . ?
N2 C9 C8 120.70(15) . . ?
C8 C9 C10 122.85(14) . . ?
C9 C8 H8 120.6 . . ?
C7 C8 C9 118.89(16) . . ?
C7 C8 H8 120.6 . . ?
O4 C12 C11 125.94(15) . . ?
O4 C12 O3 124.58(16) . . ?
O3 C12 C11 109.48(14) . . ?
C1 C2 H2A 108.6 . . ?
C1 C2 H2B 108.6 . . ?
N1 C2 C1 114.81(11) . . ?
N1 C2 H2A 108.6 . . ?
N1 C2 H2B 108.6 . . ?
H2A C2 H2B 107.5 . . ?
N2 C5 C4 114.88(12) . . ?
N2 C5 C6 121.29(15) . . ?
C6 C5 C4 123.75(14) . . ?
C12 O3 H3 112(2) . . ?
C8 C7 H7 120.0 . . ?
C6 C7 C8 120.10(15) . . ?
C6 C7 H7 120.0 . . ?
C5 C6 H6 120.8 . . ?
C7 C6 C5 118.32(15) . . ?
C7 C6 H6 120.8 . . ?
O5 Cl1 O7 107.5(5) . . ?
O5 Cl1 O8 118.3(9) . . ?
O6 Cl1 O5 111.0(9) . . ?
O6 Cl1 O7 102.6(6) . . ?
O6 Cl1 O8 114.8(5) . . ?
O8 Cl1 O7 100.5(4) . . ?

loop_
_geom_bond_atom_site_label_1
_geom_bond_atom_site_label_2
_geom_bond_distance
_geom_bond_site_symmetry_2
_geom_bond_publ_flag
In1 O1 2.1327(10) . ?
In1 O1 2.1327(9) 16 ?
In1 N2 2.3399(12) . ?
In1 N2 2.3399(12) 16 ?
In1 N1 2.4336(11) . ?
In1 N1 2.4335(11) 16 ?
In1 N3 2.6117(11) 16 ?
In1 N3 2.6115(11) . ?
O1 C1 1.2733(16) . ?
N2 C9 1.3443(18) . ?
N2 C5 1.3427(18) . ?
C1 O2 1.2324(17) . ?
C1 C2 1.5225(19) . ?
N1 C4 1.4783(17) . ?
N1 C3 1.4757(18) . ?
N1 C2 1.4868(17) . ?
C4 H4A 0.9700 . ?
C4 H4B 0.9700 . ?
C4 C5 1.506(2) . ?
C10 H10A 0.9700 . ?
C10 H10B 0.9700 . ?
C10 N3 1.4691(19) . ?
C10 C9 1.505(2) . ?
N3 C11 1.4739(18) . ?
N3 C13 1.4811(19) . ?
C11 H11A 0.9700 . ?
C11 H11B 0.9700 . ?
C11 C12 1.517(2) . ?
C13 H13A 0.9700 . ?
C13 H13B 0.9700 . ?
C13 C3 1.517(2) 16 ?
C3 H3A 0.9700 . ?
C3 H3B 0.9700 . ?
C9 C8 1.386(2) . ?
C8 H8 0.9300 . ?
C8 C7 1.383(3) . ?
C12 O4 1.195(2) . ?
C12 O3 1.303(2) . ?
C2 H2A 0.9700 . ?
C2 H2B 0.9700 . ?
C5 C6 1.389(2) . ?
O3 H3 0.839(18) . ?
C7 H7 0.9300 . ?
C7 C6 1.379(3) . ?
C6 H6 0.9300 . ?
Cl1 O5 1.378(5) . ?
Cl1 O6 1.334(8) . ?
Cl1 O7 1.428(3) . ?
Cl1 O8 1.408(7) . ?

loop_
_geom_torsion_atom_site_label_1
_geom_torsion_atom_site_label_2
_geom_torsion_atom_site_label_3
_geom_torsion_atom_site_label_4
_geom_torsion
_geom_torsion_site_symmetry_1
_geom_torsion_site_symmetry_2
_geom_torsion_site_symmetry_3
_geom_torsion_site_symmetry_4
_geom_torsion_publ_flag
In1 O1 C1 O2 160.03(12) . . . . ?
In1 O1 C1 C2 -19.66(17) . . . . ?
In1 N2 C9 C10 20.94(17) . . . . ?
In1 N2 C9 C8 -163.65(11) . . . . ?
In1 N2 C5 C4 -18.57(15) . . . . ?
In1 N2 C5 C6 164.71(11) . . . . ?
In1 N1 C4 C5 50.24(12) . . . . ?
In1 N1 C3 C13 -46.31(13) . . . 16 ?
In1 N1 C2 C1 15.65(13) . . . . ?
In1 N3 C11 C12 177.62(12) . . . . ?
In1 N3 C13 C3 -39.26(14) . . . 16 ?
O1 C1 C2 N1 -0.10(19) . . . . ?
N2 C9 C8 C7 -1.9(2) . . . . ?
N2 C5 C6 C7 0.7(2) . . . . ?
N1 C4 C5 N2 -23.22(16) . . . . ?
N1 C4 C5 C6 153.41(13) . . . . ?
C4 N1 C3 C13 -165.88(12) . . . 16 ?
C4 N1 C2 C1 129.68(12) . . . . ?
C4 C5 C6 C7 -175.76(14) . . . . ?
C10 N3 C11 C12 60.18(18) . . . . ?
C10 N3 C13 C3 78.12(15) . . . 16 ?
C10 C9 C8 C7 173.19(15) . . . . ?
O2 C1 C2 N1 -179.81(13) . . . . ?
N3 C10 C9 N2 -39.79(18) . . . . ?
N3 C10 C9 C8 144.90(15) . . . . ?
N3 C11 C12 O4 -2.0(3) . . . . ?
N3 C11 C12 O3 177.87(17) . . . . ?
C11 N3 C13 C3 -156.42(13) . . . 16 ?
C13 N3 C11 C12 -64.41(18) . . . . ?
C3 N1 C4 C5 173.94(11) . . . . ?
C3 N1 C2 C1 -106.22(13) . . . . ?
C9 N2 C5 C4 170.77(12) . . . . ?
C9 N2 C5 C6 -6.0(2) . . . . ?
C9 C10 N3 In1 35.88(14) . . . . ?
C9 C10 N3 C11 152.86(12) . . . . ?
C9 C10 N3 C13 -81.85(15) . . . . ?
C9 C8 C7 C6 -3.4(2) . . . . ?
C8 C7 C6 C5 4.0(2) . . . . ?
C2 N1 C4 C5 -63.26(14) . . . . ?
C2 N1 C3 C13 70.62(14) . . . 16 ?
C5 N2 C9 C10 -168.84(13) . . . . ?
C5 N2 C9 C8 6.6(2) . . . . ?

loop_
_smtbx_masks_void_nr
_smtbx_masks_void_average_x
_smtbx_masks_void_average_y
_smtbx_masks_void_average_z
_smtbx_masks_void_volume
_smtbx_masks_void_count_electrons
_smtbx_masks_void_content
1 0.000 0.000 -0.127 461.9 24.0 ?
2 0.000 0.204 0.250 13.5 0.7 ?
3 0.000 0.796 0.750 13.5 0.0 ?
4 0.129 0.463 0.917 13.5 0.7 ?
5 0.129 0.667 0.417 13.5 0.0 ?
6 0.204 0.204 0.750 13.5 0.0 ?
7 0.204 0.000 0.250 13.5 0.7 ?
8 0.333 0.667 -0.272 461.9 24.0 ?
9 0.333 0.463 0.417 13.5 0.0 ?
10 0.333 0.871 0.917 13.5 0.7 ?
11 0.463 0.129 0.583 13.5 0.7 ?
12 0.463 0.333 0.083 13.5 0.0 ?
13 0.537 0.667 0.917 13.5 0.7 ?
14 0.537 0.871 0.417 13.5 0.0 ?
15 0.667 0.333 -0.606 461.9 24.0 ?
16 0.667 0.129 0.083 13.5 0.0 ?
17 0.667 0.537 0.583 13.5 0.7 ?
18 0.796 0.796 0.250 13.5 0.7 ?
19 0.796 1.000 0.750 13.5 0.0 ?
20 0.871 0.333 0.583 13.5 0.7 ?
21 0.871 0.537 0.083 13.5 0.0 ?
